data_7055009
loop_
_publ_author_name
'Deacon, Glen B.'
'Junk, Peter C.'
'Lee, Winnie W.'
'Forsyth, Maria'
'Wang, Jun'

_publ_section_title
;
 Rare earth 3-(4&#x2032;-hydroxyphenyl)propionate complexes
;
_journal_issue 10
_journal_name_full 'New J. Chem.'
_journal_page_first 7688
_journal_paper_doi 10.1039/C5NJ00787A
_journal_volume 39
_journal_year 2015
_chemical_formula_moiety 'C27 H27 Lu O9, H2 O'
_chemical_formula_sum 'C27 H29 Lu O10'
_chemical_formula_weight 688.47
_space_group_crystal_system monoclinic
_space_group_IT_number 14
_space_group_name_Hall '-P 2ybc'
_space_group_name_H-M_alt 'P 1 21/c 1'
_symmetry_space_group_name_Hall '-P 2ybc'
_symmetry_space_group_name_H-M 'P 1 21/c 1'
_atom_sites_solution_hydrogens geom
_atom_sites_solution_primary direct
_atom_sites_solution_secondary difmap
_audit_creation_date 2015-05-24
_audit_creation_method
;
Olex2 1.2
(compiled 2015.01.26 svn.r3150 for OlexSys, GUI svn.r4998)
;
_audit_update_record
;
2015-07-13 deposited with the CCDC.
2015-07-22 downloaded from the CCDC.
;
_cell_angle_alpha 90
_cell_angle_beta 96.45(3)
_cell_angle_gamma 90
_cell_formula_units_Z 4
_cell_length_a 13.345(3)
_cell_length_b 8.0505(16)
_cell_length_c 24.550(5)
_cell_measurement_reflns_used 26141
_cell_measurement_temperature 123(1)
_cell_measurement_theta_max 28.216
_cell_measurement_theta_min 1.536
_cell_volume 2620.8(10)
_computing_cell_refinement 'DENZO-SMN (Otwinowski & Minor, 1997)'
_computing_data_collection 'Collect (Hooft, 1999)'
_computing_data_reduction 'DENZO-SMN (Otwinowski & Minor, 1997)'
_computing_molecular_graphics 'Olex2 (Dolomanov et al., 2009)'
_computing_publication_material 'Olex2 (Dolomanov et al., 2009)'
_computing_structure_refinement 'SHELXL-2014 (Sheldrick, 2014)'
_computing_structure_solution 'SHELXS-97 (Sheldrick, 1997)'
_diffrn_ambient_temperature 123.15
_diffrn_measured_fraction_theta_full 0.998
_diffrn_measured_fraction_theta_max 0.998
_diffrn_measurement_device_type 'Nonius KappaCCD'
_diffrn_measurement_method 'phi and omega scans'
_diffrn_radiation_monochromator graphite
_diffrn_radiation_type MoK\a
_diffrn_radiation_wavelength 0.71073
_diffrn_reflns_av_R_equivalents 0.1513
_diffrn_reflns_av_unetI/netI 0.1103
_diffrn_reflns_laue_measured_fraction_full 0.998
_diffrn_reflns_laue_measured_fraction_max 0.998
_diffrn_reflns_limit_h_max 16
_diffrn_reflns_limit_h_min -17
_diffrn_reflns_limit_k_max 10
_diffrn_reflns_limit_k_min -10
_diffrn_reflns_limit_l_max 31
_diffrn_reflns_limit_l_min -31
_diffrn_reflns_number 25249
_diffrn_reflns_point_group_measured_fraction_full 0.998
_diffrn_reflns_point_group_measured_fraction_max 0.998
_diffrn_reflns_theta_full 27.500
_diffrn_reflns_theta_max 27.499
_diffrn_reflns_theta_min 1.536
_diffrn_source 'fine-focus sealed tube'
_exptl_absorpt_coefficient_mu 3.824
_exptl_absorpt_correction_type empirical
_exptl_absorpt_process_details SORTAV
_exptl_crystal_colour colorless
_exptl_crystal_density_diffrn 1.745
_exptl_crystal_density_method 'not measured'
_exptl_crystal_description needles
_exptl_crystal_F_000 1368
_exptl_crystal_size_max 0.5
_exptl_crystal_size_mid 0.05
_exptl_crystal_size_min 0.05
_exptl_transmission_factor_max 0.8318
_exptl_transmission_factor_min 0.2508
_refine_diff_density_max 3.640
_refine_diff_density_min -3.885
_refine_diff_density_rms 0.379
_refine_ls_extinction_method none
_refine_ls_goodness_of_fit_ref 1.045
_refine_ls_hydrogen_treatment mixed
_refine_ls_matrix_type full
_refine_ls_number_parameters 354
_refine_ls_number_reflns 6018
_refine_ls_number_restraints 5
_refine_ls_restrained_S_all 1.044
_refine_ls_R_factor_all 0.1063
_refine_ls_R_factor_gt 0.0714
_refine_ls_shift/su_max 0.001
_refine_ls_shift/su_mean 0.000
_refine_ls_structure_factor_coef Fsqd
_refine_ls_weighting_details 'calc w=1/[\s^2^(Fo^2^)+(0.2000P)^2^+0.0000P] where P=(Fo^2^+2Fc^2^)/3'
_refine_ls_weighting_scheme calc
_refine_ls_wR_factor_gt 0.1632
_refine_ls_wR_factor_ref 0.1857
_reflns_Friedel_coverage 0.000
_reflns_number_gt 4263
_reflns_number_total 6018
_reflns_threshold_expression >2sigma(I)
_cod_data_source_file c5nj00787a2.cif
_cod_data_source_block compound7
_cod_depositor_comments
;
The following automatic conversions were performed:

'_exptl_absorpt_correction_type' value 'Empirical' changed to
'empirical' according to
/usr/data/users/saulius/crontab/automatic-downloads/rss-feeds/RSC/lib/dictionaries/cif_core.dic
dictionary named 'cif_core.dic' version 2.4.2 from 2011-04-26.

Automatic conversion script
Id: cif_fix_values 3271 2015-04-21 07:52:19Z andrius 

 Adding full bibliography for 7055006--7055011.cif.
;
_cod_original_cell_volume 2621.0(9)
_cod_database_code 7055009
_shelxl_version_number 2014/6
_shelx_space_group_comment
;
The symmetry employed for this shelxl refinement is uniquely defined
by the following loop, which should always be used as a source of
symmetry information in preference to the above space-group names.
They are only intended as comments.
;
_shelx_estimated_absorpt_t_max 0.832
_shelx_estimated_absorpt_t_min 0.251
_olex2_refinement_description
;
1. Fixed Uiso
 At 1.2 times of:
  All C(H) groups, All C(H,H) groups, All O(H) groups
2. Restrained distances
 O3-H3H = O6-H6H = O9-H9H = O1Z-H1ZA = O1Z-H1ZB
 0.98 with sigma of 0.02
3. Uiso/Uaniso restraints and constraints
Uanis(C16) = Uanis(C17)
4.a Secondary CH2 refined with riding coordinates:
 C2(H2A,H2B), C3(H3A,H3B), C11(H11A,H11B), C12(H12A,H12B), C20(H20A,H20B),
 C21(H21A,H21B)
4.b Aromatic/amide H refined with riding coordinates:
 C5(H5), C6(H6), C8(H8), C9(H9), C14(H14), C15(H15), C17(H17), C18(H18),
 C23(H23), C24(H24), C26(H26), C27(H27)
;
_olex2_submission_special_instructions 'No special instructions were received'

loop_
_space_group_symop_operation_xyz
'x, y, z'
'-x, y+1/2, -z+1/2'
'-x, -y, -z'
'x, -y-1/2, z-1/2'

loop_
_atom_site_label
_atom_site_type_symbol
_atom_site_fract_x
_atom_site_fract_y
_atom_site_fract_z
_atom_site_U_iso_or_equiv
_atom_site_adp_type
_atom_site_occupancy
_atom_site_site_symmetry_order
_atom_site_calc_flag
_atom_site_refinement_flags_posn
Lu1 Lu 0.52601(3) 0.90940(4) 0.76211(2) 0.01080(15) Uani 1 1 d .
O1 O 0.5976(5) 0.7966(8) 0.8436(2) 0.0215(15) Uani 1 1 d .
C1 C 0.5517(7) 0.6612(12) 0.8423(4) 0.017(2) Uani 1 1 d .
O1Z O 0.7950(5) 0.8479(10) 0.8910(3) 0.0291(17) Uani 1 1 d D
H1ZA H 0.731(6) 0.802(17) 0.873(5) 0.09(5) Uiso 1 1 d D
H1ZB H 0.796(9) 0.900(12) 0.927(2) 0.05(4) Uiso 1 1 d D
O2 O 0.4946(5) 0.6281(8) 0.7978(2) 0.0153(14) Uani 1 1 d .
C2 C 0.5629(7) 0.5449(12) 0.8895(4) 0.017(2) Uani 1 1 d .
H2A H 0.6209 0.4707 0.8857 0.021 Uiso 1 1 calc R
H2B H 0.5017 0.4747 0.8878 0.021 Uiso 1 1 calc R
O3 O 0.2396(5) 0.9183(9) 1.0309(3) 0.035(2) Uani 1 1 d D
H3H H 0.181(5) 0.872(14) 1.010(4) 0.042 Uiso 1 1 d DR
C3 C 0.5789(7) 0.6281(13) 0.9461(4) 0.020(2) Uani 1 1 d .
H3A H 0.6036 0.5430 0.9735 0.024 Uiso 1 1 calc R
H3B H 0.6326 0.7128 0.9456 0.024 Uiso 1 1 calc R
O4 O 0.3846(5) 0.8421(9) 0.7115(2) 0.0224(15) Uani 1 1 d .
C4 C 0.4869(7) 0.7106(11) 0.9650(4) 0.0157(19) Uani 1 1 d .
O5 O 0.3451(5) 0.5722(8) 0.7089(3) 0.0230(16) Uani 1 1 d .
C5 C 0.4958(7) 0.7804(13) 1.0172(4) 0.022(2) Uani 1 1 d .
H5 H 0.5600 0.7799 1.0384 0.027 Uiso 1 1 calc R
O6 O -0.0273(4) 0.7119(9) 0.8855(2) 0.0210(15) Uani 1 1 d D
H6H H -0.090(4) 0.771(11) 0.890(4) 0.025 Uiso 1 1 d DR
C6 C 0.4148(7) 0.8508(13) 1.0395(4) 0.022(2) Uani 1 1 d .
H6 H 0.4232 0.8969 1.0753 0.027 Uiso 1 1 calc R
O7 O 0.6193(5) 0.7805(8) 0.7081(3) 0.0229(15) Uani 1 1 d .
C7 C 0.3203(7) 0.8526(12) 1.0082(4) 0.021(2) Uani 1 1 d .
O8 O 0.5767(5) 0.5214(9) 0.6848(3) 0.0230(15) Uani 1 1 d .
C8 C 0.3111(7) 0.7884(12) 0.9559(4) 0.021(2) Uani 1 1 d .
H8 H 0.2474 0.7907 0.9343 0.025 Uiso 1 1 calc R
O9 O 1.0606(5) 0.7178(9) 0.4886(3) 0.0217(15) Uani 1 1 d D
H9H H 1.040(7) 0.766(12) 0.453(2) 0.026 Uiso 1 1 d DR
C9 C 0.3941(7) 0.7199(13) 0.9343(4) 0.021(2) Uani 1 1 d .
H9 H 0.3865 0.6789 0.8978 0.025 Uiso 1 1 calc R
C10 C 0.3239(7) 0.7220(12) 0.7003(3) 0.0145(19) Uani 1 1 d .
C11 C 0.2189(6) 0.7633(12) 0.6725(4) 0.018(2) Uani 1 1 d .
H11A H 0.1764 0.6625 0.6726 0.021 Uiso 1 1 calc R
H11B H 0.2244 0.7926 0.6338 0.021 Uiso 1 1 calc R
C12 C 0.1656(7) 0.9060(11) 0.6992(4) 0.020(2) Uani 1 1 d .
H12A H 0.2155 0.9935 0.7109 0.024 Uiso 1 1 calc R
H12B H 0.1142 0.9552 0.6716 0.024 Uiso 1 1 calc R
C13 C 0.1143(6) 0.8495(12) 0.7490(4) 0.0151(19) Uani 1 1 d .
C14 C 0.1636(6) 0.7580(11) 0.7920(4) 0.0154(19) Uani 1 1 d .
H14 H 0.2318 0.7261 0.7905 0.019 Uiso 1 1 calc R
C15 C 0.1161(7) 0.7120(12) 0.8371(4) 0.017(2) Uani 1 1 d .
H15 H 0.1514 0.6499 0.8660 0.021 Uiso 1 1 calc R
C16 C 0.0165(6) 0.7577(11) 0.8394(4) 0.0161(13) Uani 1 1 d .
C17 C -0.0353(6) 0.8461(12) 0.7969(4) 0.0161(13) Uani 1 1 d .
H17 H -0.1039 0.8756 0.7983 0.019 Uiso 1 1 calc R
C18 C 0.0140(7) 0.8912(12) 0.7523(4) 0.017(2) Uani 1 1 d .
H18 H -0.0217 0.9523 0.7232 0.021 Uiso 1 1 calc R
C19 C 0.6307(6) 0.6482(12) 0.6817(4) 0.016(2) Uani 1 1 d .
C20 C 0.7127(6) 0.6425(11) 0.6442(4) 0.0159(19) Uani 1 1 d .
H20A H 0.6826 0.6045 0.6076 0.019 Uiso 1 1 calc R
H20B H 0.7630 0.5583 0.6585 0.019 Uiso 1 1 calc R
C21 C 0.7672(7) 0.8044(12) 0.6372(4) 0.020(2) Uani 1 1 d .
H21A H 0.8001 0.8415 0.6733 0.024 Uiso 1 1 calc R
H21B H 0.7177 0.8903 0.6234 0.024 Uiso 1 1 calc R
C22 C 0.8464(7) 0.7876(12) 0.5976(4) 0.018(2) Uani 1 1 d .
C23 C 0.8353(6) 0.8642(12) 0.5480(4) 0.018(2) Uani 1 1 d .
H23 H 0.7780 0.9327 0.5386 0.022 Uiso 1 1 calc R
C24 C 0.9048(7) 0.8456(12) 0.5108(4) 0.019(2) Uani 1 1 d .
H24 H 0.8955 0.9007 0.4764 0.022 Uiso 1 1 calc R
C25 C 0.9883(6) 0.7454(12) 0.5244(4) 0.018(2) Uani 1 1 d .
C26 C 1.0024(7) 0.6679(12) 0.5752(4) 0.018(2) Uani 1 1 d .
H26 H 1.0597 0.5994 0.5848 0.022 Uiso 1 1 calc R
C27 C 0.9325(7) 0.6917(13) 0.6116(4) 0.024(2) Uani 1 1 d .
H27 H 0.9430 0.6419 0.6469 0.029 Uiso 1 1 calc R

loop_
_atom_site_aniso_label
_atom_site_aniso_U_11
_atom_site_aniso_U_22
_atom_site_aniso_U_33
_atom_site_aniso_U_23
_atom_site_aniso_U_13
_atom_site_aniso_U_12
Lu1 0.0115(2) 0.0099(2) 0.0117(2) 0.00023(16) 0.00406(15) 0.00055(15)
O1 0.032(4) 0.022(4) 0.010(3) 0.007(3) 0.002(3) -0.010(3)
C1 0.022(5) 0.015(5) 0.017(5) 0.001(4) 0.009(4) 0.008(4)
O1Z 0.018(4) 0.042(5) 0.028(4) -0.010(4) 0.006(3) -0.001(4)
O2 0.024(3) 0.013(3) 0.010(3) 0.002(3) 0.007(3) 0.002(3)
C2 0.021(5) 0.013(5) 0.019(5) 0.002(4) 0.008(4) -0.002(4)
O3 0.025(4) 0.049(6) 0.033(4) -0.020(4) 0.013(3) -0.004(3)
C3 0.019(5) 0.028(6) 0.014(5) -0.004(4) 0.003(4) -0.003(4)
O4 0.018(3) 0.033(4) 0.015(3) 0.005(3) 0.002(3) 0.003(3)
C4 0.022(5) 0.007(4) 0.018(4) 0.001(4) 0.005(4) -0.007(4)
O5 0.029(4) 0.020(4) 0.019(3) -0.010(3) 0.002(3) 0.004(3)
C5 0.023(5) 0.029(6) 0.014(5) 0.002(4) -0.004(4) -0.010(4)
O6 0.018(3) 0.029(4) 0.018(3) 0.001(3) 0.008(3) 0.005(3)
C6 0.018(5) 0.030(6) 0.019(5) -0.006(5) 0.002(4) -0.003(5)
O7 0.029(4) 0.018(4) 0.025(4) -0.006(3) 0.015(3) -0.005(3)
C7 0.028(5) 0.013(5) 0.025(5) -0.002(4) 0.018(4) -0.008(4)
O8 0.029(4) 0.019(4) 0.023(4) 0.003(3) 0.012(3) -0.007(3)
C8 0.020(5) 0.023(5) 0.018(5) 0.002(4) -0.003(4) -0.006(4)
O9 0.020(3) 0.031(4) 0.016(3) 0.005(3) 0.007(3) 0.003(3)
C9 0.019(5) 0.031(6) 0.016(5) 0.001(4) 0.008(4) -0.006(4)
C10 0.020(5) 0.018(5) 0.007(4) -0.002(4) 0.008(3) -0.004(4)
C11 0.015(4) 0.021(5) 0.017(5) 0.000(4) 0.005(4) -0.005(4)
C12 0.018(5) 0.015(5) 0.028(5) 0.003(4) 0.004(4) 0.002(4)
C13 0.014(4) 0.013(4) 0.020(5) 0.000(4) 0.009(4) 0.002(4)
C14 0.011(4) 0.017(5) 0.018(4) 0.003(4) 0.002(3) 0.001(4)
C15 0.020(5) 0.018(5) 0.013(4) 0.001(4) -0.007(4) 0.005(4)
C16 0.013(3) 0.016(3) 0.020(3) -0.008(3) 0.003(2) -0.001(3)
C17 0.013(3) 0.016(3) 0.020(3) -0.008(3) 0.003(2) -0.001(3)
C18 0.011(4) 0.019(5) 0.022(5) 0.008(4) 0.003(4) 0.006(4)
C19 0.014(4) 0.019(5) 0.016(5) 0.012(4) 0.003(4) 0.006(4)
C20 0.016(4) 0.013(4) 0.020(5) 0.000(4) 0.007(4) 0.002(4)
C21 0.028(5) 0.019(5) 0.015(4) -0.005(4) 0.008(4) 0.002(4)
C22 0.021(5) 0.017(5) 0.019(5) -0.004(4) 0.013(4) -0.005(4)
C23 0.011(4) 0.023(5) 0.023(5) 0.003(4) 0.009(4) 0.004(4)
C24 0.020(5) 0.016(5) 0.020(5) -0.002(4) 0.006(4) 0.004(4)
C25 0.015(4) 0.028(6) 0.014(4) -0.004(4) 0.009(4) -0.006(4)
C26 0.012(4) 0.024(6) 0.017(5) -0.002(4) -0.004(4) 0.003(4)
C27 0.029(5) 0.029(6) 0.015(5) 0.005(4) 0.004(4) 0.002(5)

loop_
_atom_type_symbol
_atom_type_description
_atom_type_scat_dispersion_real
_atom_type_scat_dispersion_imag
_atom_type_scat_source
C C 0.0033 0.0016 'International Tables Vol C Tables 4.2.6.8 and 6.1.1.4'
H H 0.0000 0.0000 'International Tables Vol C Tables 4.2.6.8 and 6.1.1.4'
O O 0.0106 0.0060 'International Tables Vol C Tables 4.2.6.8 and 6.1.1.4'
Lu Lu -0.4720 5.8584 'International Tables Vol C Tables 4.2.6.8 and 6.1.1.4'

loop_
_geom_angle_atom_site_label_1
_geom_angle_atom_site_label_2
_geom_angle_atom_site_label_3
_geom_angle
_geom_angle_site_symmetry_1
_geom_angle_site_symmetry_3
O1 Lu1 O2 53.4(2) . .
O2 Lu1 O1 150.3(2) 2_656 .
O2 Lu1 O2 156.28(11) 2_656 .
O4 Lu1 O1 129.6(2) . .
O4 Lu1 O2 78.1(2) . 2_656
O4 Lu1 O2 78.9(2) . .
O4 Lu1 O5 155.5(3) . 2_656
O5 Lu1 O1 73.9(2) 2_656 .
O5 Lu1 O2 77.6(2) 2_656 2_656
O5 Lu1 O2 125.6(2) 2_656 .
O7 Lu1 O1 97.5(2) . .
O7 Lu1 O2 84.9(2) . .
O7 Lu1 O2 90.6(2) . 2_656
O7 Lu1 O4 92.9(2) . .
O7 Lu1 O5 90.1(2) . 2_656
O7 Lu1 O8 175.2(3) . 2_656
O8 Lu1 O1 82.6(2) 2_656 .
O8 Lu1 O2 91.6(2) 2_656 2_656
O8 Lu1 O2 91.3(2) 2_656 .
O8 Lu1 O4 83.3(2) 2_656 .
O8 Lu1 O5 94.6(3) 2_656 2_656
C1 O1 Lu1 99.6(5) . .
O1 C1 O2 116.4(8) . .
O1 C1 C2 121.6(8) . .
O2 C1 C2 122.0(9) . .
H1ZA O1Z H1ZB 119(10) . .
Lu1 O2 Lu1 119.1(2) 2_646 .
C1 O2 Lu1 90.2(5) . .
C1 O2 Lu1 136.1(6) . 2_646
C1 C2 H2A 108.5 . .
C1 C2 H2B 108.5 . .
C1 C2 C3 115.0(8) . .
H2A C2 H2B 107.5 . .
C3 C2 H2A 108.5 . .
C3 C2 H2B 108.5 . .
C7 O3 H3H 105(7) . .
C2 C3 H3A 108.4 . .
C2 C3 H3B 108.4 . .
H3A C3 H3B 107.4 . .
C4 C3 C2 115.7(8) . .
C4 C3 H3A 108.4 . .
C4 C3 H3B 108.4 . .
C10 O4 Lu1 142.4(6) . .
C5 C4 C3 118.0(8) . .
C9 C4 C3 124.4(8) . .
C9 C4 C5 117.5(9) . .
C10 O5 Lu1 141.0(6) . 2_646
C4 C5 H5 118.7 . .
C6 C5 C4 122.5(9) . .
C6 C5 H5 118.7 . .
C16 O6 H6H 114(6) . .
C5 C6 H6 120.6 . .
C5 C6 C7 118.8(9) . .
C7 C6 H6 120.6 . .
C19 O7 Lu1 145.3(6) . .
O3 C7 C6 118.7(9) . .
O3 C7 C8 122.1(9) . .
C8 C7 C6 119.2(9) . .
C19 O8 Lu1 140.4(6) . 2_646
C7 C8 H8 119.6 . .
C7 C8 C9 120.8(9) . .
C9 C8 H8 119.6 . .
C25 O9 H9H 111(6) . .
C4 C9 C8 121.0(9) . .
C4 C9 H9 119.5 . .
C8 C9 H9 119.5 . .
O4 C10 C11 117.6(8) . .
O5 C10 O4 124.7(9) . .
O5 C10 C11 117.7(8) . .
C10 C11 H11A 108.6 . .
C10 C11 H11B 108.6 . .
C10 C11 C12 114.7(8) . .
H11A C11 H11B 107.6 . .
C12 C11 H11A 108.6 . .
C12 C11 H11B 108.6 . .
C11 C12 H12A 109.0 . .
C11 C12 H12B 109.0 . .
H12A C12 H12B 107.8 . .
C13 C12 C11 112.8(7) . .
C13 C12 H12A 109.0 . .
C13 C12 H12B 109.0 . .
C14 C13 C12 123.1(8) . .
C18 C13 C12 119.5(8) . .
C18 C13 C14 117.4(8) . .
C13 C14 H14 119.1 . .
C15 C14 C13 121.9(8) . .
C15 C14 H14 119.1 . .
C14 C15 H15 120.4 . .
C14 C15 C16 119.3(8) . .
C16 C15 H15 120.4 . .
O6 C16 C15 117.3(8) . .
O6 C16 C17 122.3(7) . .
C17 C16 C15 120.4(8) . .
C16 C17 H17 120.3 . .
C16 C17 C18 119.3(8) . .
C18 C17 H17 120.3 . .
C13 C18 H18 119.1 . .
C17 C18 C13 121.8(9) . .
C17 C18 H18 119.1 . .
O7 C19 C20 118.4(8) . .
O8 C19 O7 123.5(8) . .
O8 C19 C20 118.1(9) . .
C19 C20 H20A 108.3 . .
C19 C20 H20B 108.3 . .
C19 C20 C21 115.8(8) . .
H20A C20 H20B 107.4 . .
C21 C20 H20A 108.3 . .
C21 C20 H20B 108.3 . .
C20 C21 H21A 109.2 . .
C20 C21 H21B 109.2 . .
C20 C21 C22 112.0(7) . .
H21A C21 H21B 107.9 . .
C22 C21 H21A 109.2 . .
C22 C21 H21B 109.2 . .
C23 C22 C21 121.3(8) . .
C23 C22 C27 118.4(8) . .
C27 C22 C21 120.3(8) . .
C22 C23 H23 119.0 . .
C22 C23 C24 122.0(9) . .
C24 C23 H23 119.0 . .
C23 C24 H24 120.4 . .
C23 C24 C25 119.1(9) . .
C25 C24 H24 120.4 . .
C24 C25 O9 122.5(8) . .
C24 C25 C26 120.1(8) . .
C26 C25 O9 117.5(8) . .
C25 C26 H26 120.4 . .
C27 C26 C25 119.2(9) . .
C27 C26 H26 120.4 . .
C22 C27 H27 119.4 . .
C26 C27 C22 121.2(9) . .
C26 C27 H27 119.4 . .

loop_
_geom_bond_atom_site_label_1
_geom_bond_atom_site_label_2
_geom_bond_distance
_geom_bond_site_symmetry_2
Lu1 O1 2.305(6) .
Lu1 O2 2.481(6) .
Lu1 O2 2.292(6) 2_656
Lu1 O4 2.207(6) .
Lu1 O5 2.215(7) 2_656
Lu1 O7 2.181(6) .
Lu1 O8 2.190(6) 2_656
O1 C1 1.249(11) .
C1 O2 1.286(11) .
C1 C2 1.484(13) .
O1Z H1ZA 0.98(2) .
O1Z H1ZB 0.98(2) .
O2 Lu1 2.292(6) 2_646
C2 H2A 0.9900 .
C2 H2B 0.9900 .
C2 C3 1.537(13) .
O3 H3H 0.97(2) .
O3 C7 1.374(11) .
C3 H3A 0.9900 .
C3 H3B 0.9900 .
C3 C4 1.515(13) .
O4 C10 1.272(11) .
C4 C5 1.391(13) .
C4 C9 1.378(13) .
O5 Lu1 2.215(7) 2_646
O5 C10 1.252(11) .
C5 H5 0.9500 .
C5 C6 1.386(14) .
O6 H6H 0.98(2) .
O6 C16 1.381(10) .
C6 H6 0.9500 .
C6 C7 1.401(13) .
O7 C19 1.264(11) .
C7 C8 1.376(13) .
O8 Lu1 2.190(6) 2_646
O8 C19 1.257(11) .
C8 H8 0.9500 .
C8 C9 1.394(13) .
O9 H9H 0.97(2) .
O9 C25 1.393(10) .
C9 H9 0.9500 .
C10 C11 1.524(12) .
C11 H11A 0.9900 .
C11 H11B 0.9900 .
C11 C12 1.537(12) .
C12 H12A 0.9900 .
C12 H12B 0.9900 .
C12 C13 1.535(12) .
C13 C14 1.392(12) .
C13 C18 1.391(11) .
C14 H14 0.9500 .
C14 C15 1.385(12) .
C15 H15 0.9500 .
C15 C16 1.388(12) .
C16 C17 1.382(13) .
C17 H17 0.9500 .
C17 C18 1.389(12) .
C18 H18 0.9500 .
C19 C20 1.508(11) .
C20 H20A 0.9900 .
C20 H20B 0.9900 .
C20 C21 1.512(12) .
C21 H21A 0.9900 .
C21 H21B 0.9900 .
C21 C22 1.519(12) .
C22 C23 1.359(13) .
C22 C27 1.395(14) .
C23 H23 0.9500 .
C23 C24 1.381(12) .
C24 H24 0.9500 .
C24 C25 1.386(13) .
C25 C26 1.390(13) .
C26 H26 0.9500 .
C26 C27 1.376(13) .
C27 H27 0.9500 .

loop_
_geom_hbond_atom_site_label_D
_geom_hbond_atom_site_label_H
_geom_hbond_atom_site_label_A
_geom_hbond_distance_DH
_geom_hbond_distance_HA
_geom_hbond_distance_DA
_geom_hbond_angle_DHA
_geom_hbond_site_symmetry_A
O1Z H1ZA O1 0.98(2) 1.85(6) 2.788(9) 159(13) .
O1Z H1ZB O3 0.98(2) 1.88(6) 2.763(10) 149(10) 3_677
O3 H3H O9 0.97(2) 1.78(4) 2.725(10) 164(10) 4_476
O6 H6H O1Z 0.98(2) 1.66(3) 2.629(9) 170(9) 1_455
O9 H9H O6 0.97(2) 1.80(4) 2.727(9) 159(9) 4_675
